data_2216666
loop_
_publ_author_name
'Chao Qin'
'En-Bo Wang'

_publ_section_title
<i>catena</i>-Poly[[aqua(4,4'-bipyridine-\k<i>N</i>)manganese(II)]-\m-imidazole-4,5-dicarboxylato-\k^4^<i>N</i>^3^,<i>O</i>^4^:<i>O</i>^4'^,<i>O</i>^5^]
_journal_coeditor_code NC2070
_journal_issue 12
_journal_name_full 'Acta Crystallographica Section E'
_journal_page_first m2876
_journal_page_last m2876
_journal_paper_doi 10.1107/S1600536807054141
_journal_volume 63
_journal_year 2007
_chemical_formula_iupac '[Mn (C5 H2 N2 O4) (C10 H8 N2) (H2 O1)]'
_chemical_formula_moiety 'C15 H12 Mn N4 O5'
_chemical_formula_sum 'C15 H12 Mn N4 O5'
_chemical_formula_weight 383.23
_chemical_name_systematic
;
catena-Poly[[aqua(4,4'-bipyridine-\kN)manganese(II)]-\m-imidazole-4,5-
dicarboxylato-\k^4^N^3^,O^4^:O^4'^,O^5^]
;
_space_group_IT_number 14
_symmetry_cell_setting monoclinic
_symmetry_space_group_name_Hall '-P 2ybc'
_symmetry_space_group_name_H-M 'P 1 21/c 1'
_atom_sites_solution_hydrogens geom
_atom_sites_solution_primary direct
_atom_sites_solution_secondary difmap
_cell_angle_alpha 90.00
_cell_angle_beta 103.80(3)
_cell_angle_gamma 90.00
_cell_formula_units_Z 4
_cell_length_a 14.051(3)
_cell_length_b 8.2084(16)
_cell_length_c 13.979(3)
_cell_measurement_reflns_used 14768
_cell_measurement_temperature 298(2)
_cell_measurement_theta_max 27.48
_cell_measurement_theta_min 3.00
_cell_volume 1565.7(6)
_computing_cell_refinement 'SAINT (Bruker, 1999)'
_computing_data_collection 'SMART (Bruker, 1997)'
_computing_data_reduction 'SAINT (Bruker, 1999)'
_computing_molecular_graphics 'SHELXTL-PLUS (Sheldrick, 1990)'
_computing_publication_material 'SHELXL97 (Sheldrick, 1997'
_computing_structure_refinement 'SHELXL97 (Sheldrick, 1997)'
_computing_structure_solution 'SHELXS97 (Sheldrick, 1997)'
_diffrn_ambient_temperature 298(2)
_diffrn_measured_fraction_theta_full 0.998
_diffrn_measured_fraction_theta_max 0.998
_diffrn_measurement_device_type 'Bruker APEX CCD area-detector'
_diffrn_measurement_method '\w scans'
_diffrn_radiation_monochromator graphite
_diffrn_radiation_source 'fine-focus sealed tube'
_diffrn_radiation_type MoK\a
_diffrn_radiation_wavelength 0.71073
_diffrn_reflns_av_R_equivalents 0.0245
_diffrn_reflns_av_sigmaI/netI 0.0214
_diffrn_reflns_limit_h_max 18
_diffrn_reflns_limit_h_min -18
_diffrn_reflns_limit_k_max 10
_diffrn_reflns_limit_k_min -10
_diffrn_reflns_limit_l_max 17
_diffrn_reflns_limit_l_min -18
_diffrn_reflns_number 14768
_diffrn_reflns_theta_full 27.48
_diffrn_reflns_theta_max 27.48
_diffrn_reflns_theta_min 3.00
_diffrn_standards_decay_% 0
_diffrn_standards_interval_time 0
_diffrn_standards_number 0
_exptl_absorpt_coefficient_mu 0.879
_exptl_absorpt_correction_T_max 0.8649
_exptl_absorpt_correction_T_min 0.8167
_exptl_absorpt_correction_type multi-scan
_exptl_absorpt_process_details '(SADABS; Sheldrick, 1996)'
_exptl_crystal_colour colorless
_exptl_crystal_density_diffrn 1.626
_exptl_crystal_density_method 'not measured'
_exptl_crystal_description block
_exptl_crystal_F_000 780
_exptl_crystal_size_max 0.24
_exptl_crystal_size_mid 0.18
_exptl_crystal_size_min 0.17
_refine_diff_density_max 0.302
_refine_diff_density_min -0.245
_refine_ls_extinction_method none
_refine_ls_goodness_of_fit_ref 1.084
_refine_ls_hydrogen_treatment constr
_refine_ls_matrix_type full
_refine_ls_number_parameters 228
_refine_ls_number_reflns 3585
_refine_ls_number_restraints 0
_refine_ls_restrained_S_all 1.084
_refine_ls_R_factor_all 0.0324
_refine_ls_R_factor_gt 0.0282
_refine_ls_shift/su_max 0.001
_refine_ls_shift/su_mean 0.000
_refine_ls_structure_factor_coef Fsqd
_refine_ls_weighting_details 'calc w=1/[\s^2^(Fo^2^)+(0.0398P)^2^+0.4434P] where P=(Fo^2^+2Fc^2^)/3'
_refine_ls_weighting_scheme calc
_refine_ls_wR_factor_gt 0.0725
_refine_ls_wR_factor_ref 0.0740
_reflns_number_gt 3170
_reflns_number_total 3585
_reflns_threshold_expression >2sigma(I)
_cod_data_source_file nc2070.cif
_cod_data_source_block I
_cod_depositor_comments
;
The following automatic conversions were performed:
'_symmetry_cell_setting' value 'Monoclinic' changed to 'monoclinic'
according to '/home/saulius/struct/CIF-dictionaries/cif_core.dic'
dictionary named 'cif_core.dic' version 2.4.1 from 2010-06-29.

Automatic conversion script
Id: cif_fix_enum 1527 2010-12-29 10:47:43Z saulius 

The following automatic conversions were performed:

'_symmetry_cell_setting' value 'Monoclinic' changed to 'monoclinic'
according to /home/saulius/struct/CIF-dictionaries/cif_core.dic
dictionary named 'cif_core.dic' version 2.4.1 from 2010-06-29.

Automatic conversion script
Id: cif_fix_values 1715 2011-07-08 13:25:40Z adriana 
;
_cod_original_cell_volume 1565.8(5)
_cod_original_sg_symbol_H-M 'P 21/c'
_cod_database_code 2216666
_cod_database_fobs_code 2216666

loop_
_symmetry_equiv_pos_as_xyz
'x, y, z'
'-x, y+1/2, -z+1/2'
'-x, -y, -z'
'x, -y-1/2, z-1/2'

loop_
_atom_site_type_symbol
_atom_site_label
_atom_site_fract_x
_atom_site_fract_y
_atom_site_fract_z
_atom_site_U_iso_or_equiv
_atom_site_adp_type
_atom_site_calc_flag
_atom_site_refinement_flags
_atom_site_occupancy
Mn Mn1 0.655818(15) 0.01342(3) 0.319366(15) 0.01988(8) Uani d . 1
C C1 0.54650(12) 0.1764(2) 0.48789(11) 0.0298(3) Uani d . 1
H H1A 0.5925 0.1506 0.5456 0.036 Uiso calc R 1
C C2 0.47557(10) 0.21157(17) 0.33523(10) 0.0205(3) Uani d . 1
C C3 0.41124(11) 0.26685(17) 0.38842(10) 0.0218(3) Uani d . 1
C C4 0.47212(10) 0.20023(17) 0.22797(10) 0.0211(3) Uani d . 1
C C5 0.30854(11) 0.33264(18) 0.36474(11) 0.0240(3) Uani d . 1
C C6 0.84725(13) 0.2004(2) 0.31644(14) 0.0353(4) Uani d . 1
H H6A 0.8634 0.0935 0.3049 0.042 Uiso calc R 1
C C7 0.92054(13) 0.3157(2) 0.33212(14) 0.0349(4) Uani d . 1
H H7A 0.9844 0.2855 0.3322 0.042 Uiso calc R 1
C C8 0.89897(12) 0.47683(18) 0.34779(12) 0.0280(3) Uani d . 1
C C9 0.80176(14) 0.5129(2) 0.34472(18) 0.0451(5) Uani d . 1
H H9A 0.7829 0.6197 0.3523 0.054 Uiso calc R 1
C C10 0.73332(13) 0.3891(2) 0.33030(17) 0.0432(5) Uani d . 1
H H10A 0.6689 0.4156 0.3299 0.052 Uiso calc R 1
C C11 1.14620(13) 0.6796(2) 0.42065(14) 0.0407(4) Uani d . 1
H H11A 1.2117 0.6482 0.4351 0.049 Uiso calc R 1
C C12 1.07570(13) 0.5603(2) 0.39433(14) 0.0383(4) Uani d . 1
H H12A 1.0941 0.4518 0.3922 0.046 Uiso calc R 1
C C13 0.97745(12) 0.60229(19) 0.37104(12) 0.0292(3) Uani d . 1
C C14 0.95562(14) 0.7667(2) 0.37459(17) 0.0446(5) Uani d . 1
H H14A 0.8909 0.8023 0.3585 0.054 Uiso calc R 1
C C15 1.03154(15) 0.8763(2) 0.40235(17) 0.0497(5) Uani d . 1
H H15A 1.0156 0.9860 0.4043 0.060 Uiso calc R 1
N N1 0.55941(9) 0.15294(16) 0.39850(9) 0.0250(3) Uani d . 1
N N2 0.45860(10) 0.24189(17) 0.48485(9) 0.0277(3) Uani d . 1
H H2A 0.4357 0.2645 0.5351 0.033 Uiso calc R 1
N N3 0.75455(10) 0.23313(16) 0.31690(10) 0.0302(3) Uani d . 1
N N4 1.12591(11) 0.83635(19) 0.42656(12) 0.0411(4) Uani d . 1
O O1 0.40748(8) 0.27583(13) 0.16630(7) 0.0267(2) Uani d . 1
O O2 0.53640(9) 0.11390(15) 0.20466(7) 0.0329(3) Uani d . 1
O O3 0.27564(8) 0.39872(14) 0.28237(8) 0.0289(2) Uani d . 1
O O4 0.26300(9) 0.31810(17) 0.43017(9) 0.0432(3) Uani d . 1
O O1W 0.75594(8) -0.06111(14) 0.45556(8) 0.0335(3) Uani d . 1
H H1 0.7967 0.0042 0.4908 0.050 Uiso d R 1
H H2 0.7548 -0.1473 0.4890 0.050 Uiso d R 1

loop_
_atom_site_aniso_label
_atom_site_aniso_U_11
_atom_site_aniso_U_22
_atom_site_aniso_U_33
_atom_site_aniso_U_12
_atom_site_aniso_U_13
_atom_site_aniso_U_23
Mn1 0.01936(12) 0.02130(12) 0.01915(11) 0.00103(8) 0.00493(8) -0.00106(8)
C1 0.0283(8) 0.0426(9) 0.0173(6) 0.0069(7) 0.0032(6) 0.0028(6)
C2 0.0214(7) 0.0234(6) 0.0165(6) 0.0028(5) 0.0045(5) 0.0016(5)
C3 0.0250(7) 0.0238(7) 0.0175(6) 0.0029(6) 0.0071(5) 0.0026(5)
C4 0.0232(7) 0.0232(6) 0.0172(6) 0.0005(6) 0.0054(5) -0.0007(5)
C5 0.0251(7) 0.0238(7) 0.0258(7) 0.0045(6) 0.0115(6) 0.0046(6)
C6 0.0365(9) 0.0250(7) 0.0482(10) -0.0016(7) 0.0178(8) -0.0051(7)
C7 0.0284(8) 0.0289(8) 0.0512(10) -0.0011(7) 0.0171(7) -0.0053(7)
C8 0.0280(8) 0.0244(7) 0.0313(8) -0.0023(6) 0.0066(6) 0.0003(6)
C9 0.0313(9) 0.0234(8) 0.0796(15) 0.0017(7) 0.0110(9) -0.0024(8)
C10 0.0252(8) 0.0297(8) 0.0738(13) 0.0008(7) 0.0100(8) -0.0002(9)
C11 0.0272(8) 0.0425(10) 0.0492(10) -0.0043(7) 0.0030(8) -0.0037(8)
C12 0.0318(9) 0.0300(8) 0.0515(10) -0.0002(7) 0.0068(8) -0.0035(8)
C13 0.0291(8) 0.0259(7) 0.0318(8) -0.0026(6) 0.0061(6) -0.0022(6)
C14 0.0314(9) 0.0280(8) 0.0699(13) -0.0004(7) 0.0030(9) -0.0051(9)
C15 0.0438(11) 0.0262(8) 0.0734(14) -0.0043(8) 0.0023(10) -0.0076(9)
N1 0.0230(6) 0.0341(7) 0.0177(5) 0.0055(5) 0.0043(5) 0.0017(5)
N2 0.0314(7) 0.0376(7) 0.0157(5) 0.0069(6) 0.0087(5) 0.0009(5)
N3 0.0291(7) 0.0265(6) 0.0355(7) -0.0035(5) 0.0084(6) 0.0009(6)
N4 0.0371(8) 0.0382(8) 0.0434(8) -0.0112(7) 0.0003(7) -0.0048(7)
O1 0.0304(6) 0.0332(6) 0.0159(4) 0.0109(5) 0.0044(4) 0.0028(4)
O2 0.0347(6) 0.0458(7) 0.0185(5) 0.0190(5) 0.0069(4) 0.0000(5)
O3 0.0235(5) 0.0364(6) 0.0282(5) 0.0051(5) 0.0090(4) 0.0116(5)
O4 0.0412(7) 0.0554(8) 0.0424(7) 0.0229(6) 0.0284(6) 0.0240(6)
O1W 0.0351(6) 0.0305(6) 0.0281(5) -0.0091(5) -0.0060(5) 0.0048(5)

loop_
_atom_type_symbol
_atom_type_description
_atom_type_scat_dispersion_real
_atom_type_scat_dispersion_imag
_atom_type_scat_source
C C 0.0033 0.0016 'International Tables Vol C Tables 4.2.6.8 and 6.1.1.4'
H H 0.0000 0.0000 'International Tables Vol C Tables 4.2.6.8 and 6.1.1.4'
N N 0.0061 0.0033 'International Tables Vol C Tables 4.2.6.8 and 6.1.1.4'
O O 0.0106 0.0060 'International Tables Vol C Tables 4.2.6.8 and 6.1.1.4'
Mn Mn 0.3368 0.7283 'International Tables Vol C Tables 4.2.6.8 and 6.1.1.4'

loop_
_geom_angle_atom_site_label_1
_geom_angle_atom_site_label_2
_geom_angle_atom_site_label_3
_geom_angle_site_symmetry_1
_geom_angle_site_symmetry_3
_geom_angle
O3 Mn1 O1W 2_645 . 99.23(5)
O3 Mn1 O1 2_645 2_645 85.68(4)
O1W Mn1 O1 . 2_645 81.94(4)
O3 Mn1 O2 2_645 . 93.87(4)
O1W Mn1 O2 . . 166.88(5)
O1 Mn1 O2 2_645 . 98.44(5)
O3 Mn1 N1 2_645 . 167.76(4)
O1W Mn1 N1 . . 93.00(5)
O1 Mn1 N1 2_645 . 95.95(5)
O2 Mn1 N1 . . 73.89(4)
O3 Mn1 N3 2_645 . 88.03(5)
O1W Mn1 N3 . . 88.10(5)
O1 Mn1 N3 2_645 . 167.21(5)
O2 Mn1 N3 . . 93.08(5)
N1 Mn1 N3 . . 92.56(5)
N1 C1 N2 . . 111.28(13)
N1 C1 H1A . . 124.4
N2 C1 H1A . . 124.4
C3 C2 N1 . . 109.80(12)
C3 C2 C4 . . 134.05(13)
N1 C2 C4 . . 116.14(12)
N2 C3 C2 . . 104.77(12)
N2 C3 C5 . . 119.12(13)
C2 C3 C5 . . 136.00(13)
O2 C4 O1 . . 123.34(13)
O2 C4 C2 . . 116.41(12)
O1 C4 C2 . . 120.24(13)
O4 C5 O3 . . 125.12(14)
O4 C5 C3 . . 116.12(13)
O3 C5 C3 . . 118.76(13)
N3 C6 C7 . . 123.76(15)
N3 C6 H6A . . 118.1
C7 C6 H6A . . 118.1
C6 C7 C8 . . 119.84(16)
C6 C7 H7A . . 120.1
C8 C7 H7A . . 120.1
C7 C8 C9 . . 116.69(15)
C7 C8 C13 . . 121.11(15)
C9 C8 C13 . . 122.15(15)
C10 C9 C8 . . 119.60(16)
C10 C9 H9A . . 120.2
C8 C9 H9A . . 120.2
N3 C10 C9 . . 123.64(17)
N3 C10 H10A . . 118.2
C9 C10 H10A . . 118.2
N4 C11 C12 . . 123.70(17)
N4 C11 H11A . . 118.2
C12 C11 H11A . . 118.2
C11 C12 C13 . . 119.90(17)
C11 C12 H12A . . 120.0
C13 C12 H12A . . 120.0
C12 C13 C14 . . 116.77(16)
C12 C13 C8 . . 121.66(15)
C14 C13 C8 . . 121.52(15)
C15 C14 C13 . . 118.82(17)
C15 C14 H14A . . 120.6
C13 C14 H14A . . 120.6
N4 C15 C14 . . 124.66(18)
N4 C15 H15A . . 117.7
C14 C15 H15A . . 117.7
C1 N1 C2 . . 105.49(12)
C1 N1 Mn1 . . 140.65(11)
C2 N1 Mn1 . . 112.55(9)
C1 N2 C3 . . 108.64(12)
C1 N2 H2A . . 125.7
C3 N2 H2A . . 125.7
C6 N3 C10 . . 116.42(14)
C6 N3 Mn1 . . 116.08(11)
C10 N3 Mn1 . . 126.72(12)
C11 N4 C15 . . 116.11(16)
C4 O1 Mn1 . 2_655 128.66(9)
C4 O2 Mn1 . . 119.87(9)
C5 O3 Mn1 . 2_655 132.84(10)
Mn1 O1W H1 . . 122.5
Mn1 O1W H2 . . 128.7
H1 O1W H2 . . 107.7

loop_
_geom_bond_atom_site_label_1
_geom_bond_atom_site_label_2
_geom_bond_site_symmetry_2
_geom_bond_distance
Mn1 O3 2_645 2.1190(11)
Mn1 O1W . 2.1680(13)
Mn1 O1 2_645 2.1725(11)
Mn1 O2 . 2.1870(13)
Mn1 N1 . 2.2550(13)
Mn1 N3 . 2.2805(14)
C1 N1 . 1.3190(19)
C1 N2 . 1.338(2)
C1 H1A . 0.9300
C2 C3 . 1.3772(19)
C2 N1 . 1.3800(18)
C2 C4 . 1.4915(18)
C3 N2 . 1.3689(18)
C3 C5 . 1.502(2)
C4 O2 . 1.2509(18)
C4 O1 . 1.2567(18)
C5 O4 . 1.2409(18)
C5 O3 . 1.2569(18)
C6 N3 . 1.331(2)
C6 C7 . 1.377(2)
C6 H6A . 0.9300
C7 C8 . 1.386(2)
C7 H7A . 0.9300
C8 C9 . 1.388(2)
C8 C13 . 1.487(2)
C9 C10 . 1.380(3)
C9 H9A . 0.9300
C10 N3 . 1.338(2)
C10 H10A . 0.9300
C11 N4 . 1.325(3)
C11 C12 . 1.379(3)
C11 H11A . 0.9300
C12 C13 . 1.384(2)
C12 H12A . 0.9300
C13 C14 . 1.387(2)
C14 C15 . 1.379(3)
C14 H14A . 0.9300
C15 N4 . 1.329(3)
C15 H15A . 0.9300
N2 H2A . 0.8600
O1 Mn1 2_655 2.1725(11)
O3 Mn1 2_655 2.1190(11)
O1W H1 . 0.8499
O1W H2 . 0.8500

loop_
_geom_hbond_atom_site_label_D
_geom_hbond_atom_site_label_H
_geom_hbond_atom_site_label_A
_geom_hbond_site_symmetry_A
_geom_hbond_distance_DH
_geom_hbond_distance_HA
_geom_hbond_distance_DA
_geom_hbond_angle_DHA
N2 H2A O1 4_566 0.86 1.99 2.8002(17) 155.6
N2 H2A O2 4_566 0.86 2.65 3.2305(18) 126.0
O1W H1 N4 3_766 0.85 1.91 2.7513(19) 172.8
O1W H2 O4 3_656 0.85 1.85 2.6972(17) 170.7
